data_2229970
loop_
_publ_author_name
'Shakuntala, K.'
'Foro, Sabine'
'Gowda, B. Thimme'

_publ_section_title
;
 <i>N</i>-(2-Methylphenylsulfonyl)propanamide
;
_journal_coeditor_code DS2108
_journal_issue 5
_journal_name_full 'Acta Crystallographica Section E'
_journal_page_first o1187
_journal_paper_doi 10.1107/S1600536811014164
_journal_volume 67
_journal_year 2011
_chemical_formula_iupac 'C10 H13 N O3 S'
_chemical_formula_moiety 'C10 H13 N O3 S'
_chemical_formula_sum 'C10 H13 N O3 S'
_chemical_formula_weight 227.27
_chemical_name_systematic
;
<i>N</i>-(2-Methylphenylsulfonyl)propanamide
;
_space_group_IT_number 14
_symmetry_cell_setting monoclinic
_symmetry_space_group_name_Hall '-P 2ybc'
_symmetry_space_group_name_H-M 'P 1 21/c 1'
_atom_sites_solution_hydrogens geom
_atom_sites_solution_primary direct
_atom_sites_solution_secondary difmap
_audit_creation_method SHELXL-97
_cell_angle_alpha 90.00
_cell_angle_beta 97.876(9)
_cell_angle_gamma 90.00
_cell_formula_units_Z 4
_cell_length_a 8.3050(8)
_cell_length_b 13.3390(10)
_cell_length_c 9.9948(9)
_cell_measurement_reflns_used 1271
_cell_measurement_temperature 293(2)
_cell_measurement_theta_max 27.76
_cell_measurement_theta_min 2.56
_cell_volume 1096.78(17)
_computing_cell_refinement
;
CrysAlis RED (Oxford Diffraction, 2009)
;
_computing_data_collection
;
CrysAlis CCD (Oxford Diffraction, 2009)
;
_computing_data_reduction
;
CrysAlis RED (Oxford Diffraction, 2009)
;
_computing_molecular_graphics 'PLATON (Spek, 2009)'
_computing_publication_material 'SHELXL97 (Sheldrick, 2008)'
_computing_structure_refinement 'SHELXL97 (Sheldrick, 2008)'
_computing_structure_solution 'SHELXS97 (Sheldrick, 2008)'
_diffrn_ambient_temperature 293(2)
_diffrn_measured_fraction_theta_full 0.998
_diffrn_measured_fraction_theta_max 0.998
_diffrn_measurement_device_type
;
Oxford Diffraction Xcalibur diffractometer
with a Sapphire CCD detector
;
_diffrn_measurement_method
;
Rotation method data acquisition using \w and \f
;
_diffrn_radiation_monochromator graphite
_diffrn_radiation_source 'fine-focus sealed tube'
_diffrn_radiation_type MoK\a
_diffrn_radiation_wavelength 0.71073
_diffrn_reflns_av_R_equivalents 0.0173
_diffrn_reflns_av_sigmaI/netI 0.0284
_diffrn_reflns_limit_h_max 10
_diffrn_reflns_limit_h_min -10
_diffrn_reflns_limit_k_max 16
_diffrn_reflns_limit_k_min -11
_diffrn_reflns_limit_l_max 7
_diffrn_reflns_limit_l_min -12
_diffrn_reflns_number 4277
_diffrn_reflns_theta_full 26.37
_diffrn_reflns_theta_max 26.37
_diffrn_reflns_theta_min 2.56
_diffrn_standards_decay_% 0
_diffrn_standards_number 0
_exptl_absorpt_coefficient_mu 0.282
_exptl_absorpt_correction_T_max 0.9563
_exptl_absorpt_correction_T_min 0.8861
_exptl_absorpt_correction_type multi-scan
_exptl_absorpt_process_details
;
(CrysAlis RED; Oxford Diffraction, 2009)
;
_exptl_crystal_colour colourless
_exptl_crystal_density_diffrn 1.376
_exptl_crystal_density_method 'not measured'
_exptl_crystal_description prism
_exptl_crystal_F_000 480
_exptl_crystal_size_max 0.44
_exptl_crystal_size_mid 0.32
_exptl_crystal_size_min 0.16
_refine_diff_density_max 0.199
_refine_diff_density_min -0.353
_refine_ls_extinction_method none
_refine_ls_goodness_of_fit_ref 1.043
_refine_ls_hydrogen_treatment mixed
_refine_ls_matrix_type full
_refine_ls_number_parameters 140
_refine_ls_number_reflns 2241
_refine_ls_number_restraints 1
_refine_ls_restrained_S_all 1.044
_refine_ls_R_factor_all 0.0710
_refine_ls_R_factor_gt 0.0435
_refine_ls_shift/su_max 0.000
_refine_ls_shift/su_mean 0.000
_refine_ls_structure_factor_coef Fsqd
_refine_ls_weighting_details 'calc w=1/[\s^2^(Fo^2^)+(0.0396P)^2^+0.5309P] where P=(Fo^2^+2Fc^2^)/3'
_refine_ls_weighting_scheme calc
_refine_ls_wR_factor_gt 0.0949
_refine_ls_wR_factor_ref 0.1076
_reflns_number_gt 1607
_reflns_number_total 2241
_reflns_threshold_expression I>2\s(I)
_cod_data_source_file ds2108.cif
_cod_data_source_block I
_cod_original_sg_symbol_H-M 'P 21/c'
_cod_database_code 2229970
_cod_database_fobs_code 2229970

loop_
_symmetry_equiv_pos_as_xyz
'x, y, z'
'-x, y+1/2, -z+1/2'
'-x, -y, -z'
'x, -y-1/2, z-1/2'

loop_
_atom_site_type_symbol
_atom_site_label
_atom_site_fract_x
_atom_site_fract_y
_atom_site_fract_z
_atom_site_U_iso_or_equiv
_atom_site_adp_type
_atom_site_calc_flag
_atom_site_refinement_flags
_atom_site_occupancy
_atom_site_disorder_assembly
_atom_site_disorder_group
C C1 0.6604(2) 0.45905(16) 0.3478(2) 0.0403(5) Uani d . 1 . .
C C2 0.5397(3) 0.38655(18) 0.3512(2) 0.0456(6) Uani d . 1 . .
C C3 0.5387(3) 0.3371(2) 0.4736(3) 0.0586(7) Uani d . 1 . .
H H3 0.4597 0.2886 0.4800 0.070 Uiso calc R 1 . .
C C4 0.6499(3) 0.3571(2) 0.5856(3) 0.0622(7) Uani d . 1 . .
H H4 0.6454 0.3221 0.6655 0.075 Uiso calc R 1 . .
C C5 0.7679(3) 0.4288(2) 0.5794(2) 0.0584(7) Uani d . 1 . .
H H5 0.8431 0.4427 0.6550 0.070 Uiso calc R 1 . .
C C6 0.7736(3) 0.47990(19) 0.4607(2) 0.0484(6) Uani d . 1 . .
H H6 0.8530 0.5284 0.4557 0.058 Uiso calc R 1 . .
C C7 0.8782(3) 0.40395(18) 0.0980(2) 0.0461(6) Uani d . 1 . .
C C8 0.9020(3) 0.34442(19) -0.0249(2) 0.0501(6) Uani d . 1 . .
H H8A 0.9198 0.3903 -0.0967 0.060 Uiso calc R 1 . .
H H8B 0.8032 0.3072 -0.0548 0.060 Uiso calc R 1 . .
C C9 1.0421(3) 0.2722(2) -0.0023(3) 0.0646(7) Uani d . 1 . .
H H9A 1.0251 0.2259 0.0679 0.078 Uiso calc R 1 . .
H H9B 1.1412 0.3086 0.0237 0.078 Uiso calc R 1 . .
H H9C 1.0495 0.2359 -0.0843 0.078 Uiso calc R 1 . .
C C10 0.4116(3) 0.3615(2) 0.2348(3) 0.0633(7) Uani d . 1 . .
H H10A 0.4601 0.3585 0.1530 0.076 Uiso calc R 1 . .
H H10B 0.3288 0.4122 0.2264 0.076 Uiso calc R 1 . .
H H10C 0.3641 0.2977 0.2506 0.076 Uiso calc R 1 . .
N N1 0.7295(2) 0.45380(16) 0.08882(19) 0.0497(5) Uani d D 1 . .
H H1N 0.664(3) 0.4451(19) 0.020(2) 0.060 Uiso d D 1 . .
O O1 0.5187(2) 0.56595(14) 0.14397(17) 0.0616(5) Uani d . 1 . .
O O2 0.8011(2) 0.60402(13) 0.23614(19) 0.0673(5) Uani d . 1 . .
O O3 0.9760(2) 0.41109(16) 0.19851(18) 0.0681(5) Uani d . 1 . .
S S1 0.67655(7) 0.53152(5) 0.20265(6) 0.04798(19) Uani d . 1 . .

loop_
_atom_site_aniso_label
_atom_site_aniso_U_11
_atom_site_aniso_U_22
_atom_site_aniso_U_33
_atom_site_aniso_U_12
_atom_site_aniso_U_13
_atom_site_aniso_U_23
C1 0.0367(11) 0.0465(13) 0.0363(11) 0.0061(10) 0.0005(9) -0.0056(10)
C2 0.0397(12) 0.0487(14) 0.0474(13) 0.0064(10) 0.0020(10) -0.0065(11)
C3 0.0538(14) 0.0620(16) 0.0623(17) 0.0026(13) 0.0164(12) 0.0013(14)
C4 0.0675(17) 0.0768(19) 0.0443(14) 0.0150(15) 0.0145(13) 0.0073(14)
C5 0.0563(15) 0.0782(19) 0.0376(13) 0.0161(14) -0.0048(11) -0.0056(13)
C6 0.0405(12) 0.0595(15) 0.0426(12) 0.0029(11) -0.0034(9) -0.0057(11)
C7 0.0381(11) 0.0577(15) 0.0414(12) -0.0047(11) 0.0019(10) 0.0041(11)
C8 0.0447(13) 0.0606(16) 0.0448(13) -0.0051(11) 0.0055(10) 0.0008(12)
C9 0.0612(16) 0.0646(17) 0.0684(18) 0.0062(14) 0.0103(14) -0.0021(15)
C10 0.0477(14) 0.0692(17) 0.0695(17) -0.0068(13) -0.0049(12) -0.0150(14)
N1 0.0429(11) 0.0684(14) 0.0352(10) 0.0068(10) -0.0046(8) -0.0063(10)
O1 0.0666(11) 0.0681(11) 0.0458(10) 0.0258(9) -0.0083(8) -0.0008(8)
O2 0.0823(13) 0.0584(11) 0.0592(11) -0.0211(10) 0.0033(9) -0.0005(9)
O3 0.0474(10) 0.0995(15) 0.0524(11) 0.0089(10) -0.0105(8) -0.0127(10)
S1 0.0515(3) 0.0502(4) 0.0396(3) 0.0034(3) -0.0036(2) 0.0002(3)

loop_
_atom_type_symbol
_atom_type_description
_atom_type_scat_dispersion_real
_atom_type_scat_dispersion_imag
_atom_type_scat_source
C C 0.0033 0.0016 'International Tables Vol C Tables 4.2.6.8 and 6.1.1.4'
H H 0.0000 0.0000 'International Tables Vol C Tables 4.2.6.8 and 6.1.1.4'
N N 0.0061 0.0033 'International Tables Vol C Tables 4.2.6.8 and 6.1.1.4'
O O 0.0106 0.0060 'International Tables Vol C Tables 4.2.6.8 and 6.1.1.4'
S S 0.1246 0.1234 'International Tables Vol C Tables 4.2.6.8 and 6.1.1.4'

loop_
_geom_angle_atom_site_label_1
_geom_angle_atom_site_label_2
_geom_angle_atom_site_label_3
_geom_angle_site_symmetry_1
_geom_angle_site_symmetry_3
_geom_angle
_geom_angle_publ_flag
C6 C1 C2 . . 121.7(2) ?
C6 C1 S1 . . 115.96(18) ?
C2 C1 S1 . . 122.38(16) ?
C3 C2 C1 . . 116.2(2) ?
C3 C2 C10 . . 119.1(2) ?
C1 C2 C10 . . 124.7(2) ?
C4 C3 C2 . . 122.6(3) ?
C4 C3 H3 . . 118.7 ?
C2 C3 H3 . . 118.7 ?
C3 C4 C5 . . 120.0(3) ?
C3 C4 H4 . . 120.0 ?
C5 C4 H4 . . 120.0 ?
C6 C5 C4 . . 119.4(2) ?
C6 C5 H5 . . 120.3 ?
C4 C5 H5 . . 120.3 ?
C5 C6 C1 . . 120.1(2) ?
C5 C6 H6 . . 120.0 ?
C1 C6 H6 . . 120.0 ?
O3 C7 N1 . . 120.4(2) ?
O3 C7 C8 . . 125.1(2) ?
N1 C7 C8 . . 114.42(19) ?
C7 C8 C9 . . 113.7(2) ?
C7 C8 H8A . . 108.8 ?
C9 C8 H8A . . 108.8 ?
C7 C8 H8B . . 108.8 ?
C9 C8 H8B . . 108.8 ?
H8A C8 H8B . . 107.7 ?
C8 C9 H9A . . 109.5 ?
C8 C9 H9B . . 109.5 ?
H9A C9 H9B . . 109.5 ?
C8 C9 H9C . . 109.5 ?
H9A C9 H9C . . 109.5 ?
H9B C9 H9C . . 109.5 ?
C2 C10 H10A . . 109.5 ?
C2 C10 H10B . . 109.5 ?
H10A C10 H10B . . 109.5 ?
C2 C10 H10C . . 109.5 ?
H10A C10 H10C . . 109.5 ?
H10B C10 H10C . . 109.5 ?
C7 N1 S1 . . 125.02(16) ?
C7 N1 H1N . . 117.6(18) ?
S1 N1 H1N . . 117.3(18) ?
O2 S1 O1 . . 118.19(12) ?
O2 S1 N1 . . 109.70(11) ?
O1 S1 N1 . . 103.59(10) ?
O2 S1 C1 . . 108.31(11) ?
O1 S1 C1 . . 110.06(10) ?
N1 S1 C1 . . 106.35(11) ?

loop_
_geom_bond_atom_site_label_1
_geom_bond_atom_site_label_2
_geom_bond_site_symmetry_2
_geom_bond_distance
_geom_bond_publ_flag
C1 C6 . 1.394(3) ?
C1 C2 . 1.397(3) ?
C1 S1 . 1.763(2) ?
C2 C3 . 1.391(3) ?
C2 C10 . 1.503(3) ?
C3 C4 . 1.377(4) ?
C3 H3 . 0.9300 ?
C4 C5 . 1.377(4) ?
C4 H4 . 0.9300 ?
C5 C6 . 1.375(3) ?
C5 H5 . 0.9300 ?
C6 H6 . 0.9300 ?
C7 O3 . 1.206(3) ?
C7 N1 . 1.395(3) ?
C7 C8 . 1.499(3) ?
C8 C9 . 1.504(3) ?
C8 H8A . 0.9700 ?
C8 H8B . 0.9700 ?
C9 H9A . 0.9600 ?
C9 H9B . 0.9600 ?
C9 H9C . 0.9600 ?
C10 H10A . 0.9600 ?
C10 H10B . 0.9600 ?
C10 H10C . 0.9600 ?
N1 S1 . 1.643(2) ?
N1 H1N . 0.822(16) ?
O1 S1 . 1.4363(17) ?
O2 S1 . 1.4219(18) ?

loop_
_geom_hbond_atom_site_label_D
_geom_hbond_atom_site_label_H
_geom_hbond_atom_site_label_A
_geom_hbond_site_symmetry_A
_geom_hbond_distance_DH
_geom_hbond_distance_HA
_geom_hbond_distance_DA
_geom_hbond_angle_DHA
N1 H1N O1 3_665 0.822(16) 2.083(17) 2.901(2) 173(3)

loop_
_geom_torsion_atom_site_label_1
_geom_torsion_atom_site_label_2
_geom_torsion_atom_site_label_3
_geom_torsion_atom_site_label_4
_geom_torsion_site_symmetry_1
_geom_torsion_site_symmetry_2
_geom_torsion_site_symmetry_3
_geom_torsion_site_symmetry_4
_geom_torsion
_geom_torsion_publ_flag
C6 C1 C2 C3 . . . . 0.3(3) ?
S1 C1 C2 C3 . . . . -178.22(17) ?
C6 C1 C2 C10 . . . . 178.7(2) ?
S1 C1 C2 C10 . . . . 0.1(3) ?
C1 C2 C3 C4 . . . . -0.4(4) ?
C10 C2 C3 C4 . . . . -178.8(2) ?
C2 C3 C4 C5 . . . . 0.3(4) ?
C3 C4 C5 C6 . . . . -0.1(4) ?
C4 C5 C6 C1 . . . . 0.1(4) ?
C2 C1 C6 C5 . . . . -0.2(3) ?
S1 C1 C6 C5 . . . . 178.44(18) ?
O3 C7 C8 C9 . . . . 14.4(4) ?
N1 C7 C8 C9 . . . . -166.1(2) ?
O3 C7 N1 S1 . . . . 4.7(4) ?
C8 C7 N1 S1 . . . . -174.80(17) ?
C7 N1 S1 O2 . . . . 50.2(2) ?
C7 N1 S1 O1 . . . . 177.3(2) ?
C7 N1 S1 C1 . . . . -66.7(2) ?
C6 C1 S1 O2 . . . . -4.0(2) ?
C2 C1 S1 O2 . . . . 174.62(18) ?
C6 C1 S1 O1 . . . . -134.60(17) ?
C2 C1 S1 O1 . . . . 44.0(2) ?
C6 C1 S1 N1 . . . . 113.82(18) ?
C2 C1 S1 N1 . . . . -67.5(2) ?

loop_
_cod_related_entry_id
_cod_related_entry_database
_cod_related_entry_code
1 ChemSpider 19002944
